data_1550531
loop_
_publ_author_name
'Li, Long'
'Zhu, Xin-Qi'
'Zhang, Ying-Qi'
'Bu, Hao-Zhen'
'Yuan, Peng'
'Chen, Jinyu'
'Su, Jingyi'
'Deng, Xianming'
'Ye, Long-Wu'

_publ_section_title
;
 Metal-Free Alkene Carbooxygenation Following Tandem Intramolecular
 Alkoxylation/Claisen Rearrangement: Stereocontrolled Access to Bridged
 [4.2.1] Lactones
;
_journal_name_full 'Chemical Science'
_journal_paper_doi 10.1039/C9SC00079H
_journal_year 2019
_chemical_formula_moiety 'C14 H12 F N O2'
_chemical_formula_sum 'C14 H12 F N O2'
_chemical_formula_weight 245.25
_space_group_crystal_system monoclinic
_space_group_IT_number 14
_space_group_name_Hall '-P 2ybc'
_space_group_name_H-M_alt 'P 1 21/c 1'
_symmetry_space_group_name_Hall '-P 2ybc'
_symmetry_space_group_name_H-M 'P 1 21/c 1'
_atom_sites_solution_hydrogens geom
_audit_creation_date 2017-11-30
_audit_creation_method
;
Olex2 1.2
(compiled 2016.09.09 svn.r3337 for OlexSys, GUI svn.r5227)
;
_audit_update_record
;
2018-03-20 deposited with the CCDC.
2019-01-24 downloaded from the CCDC.
;
_cell_angle_alpha 90
_cell_angle_beta 102.137(3)
_cell_angle_gamma 90
_cell_formula_units_Z 4
_cell_length_a 5.45155(15)
_cell_length_b 18.5193(4)
_cell_length_c 11.2116(3)
_cell_measurement_reflns_used 2670
_cell_measurement_temperature 150.01(10)
_cell_measurement_theta_max 74.7530
_cell_measurement_theta_min 4.6680
_cell_volume 1106.61(5)
_computing_cell_refinement
;
CrysAlisPro, Agilent Technologies,
Version 1.171.37.35 (release 13-08-2014 CrysAlis171 .NET)
(compiled Aug 13 2014,18:06:01)
;
_computing_data_collection
;
CrysAlisPro, Agilent Technologies,
Version 1.171.37.35 (release 13-08-2014 CrysAlis171 .NET)
(compiled Aug 13 2014,18:06:01)
;
_computing_data_reduction
;
CrysAlisPro, Agilent Technologies,
Version 1.171.37.35 (release 13-08-2014 CrysAlis171 .NET)
(compiled Aug 13 2014,18:06:01)
;
_computing_molecular_graphics 'Olex2 (Dolomanov et al., 2009)'
_computing_publication_material 'Olex2 (Dolomanov et al., 2009)'
_computing_structure_refinement 'ShelXL (Sheldrick, 2015)'
_diffrn_ambient_environment N~2~
_diffrn_ambient_temperature 150.01(10)
_diffrn_detector 'CCD plate'
_diffrn_detector_area_resol_mean 10.4741
_diffrn_detector_type Atlas
_diffrn_measured_fraction_theta_full 0.995
_diffrn_measured_fraction_theta_max 0.995
_diffrn_measurement_details
;
#__ type_ start__ end____ width___ exp.time_
  1 omega   32.00   62.00   1.0000    2.0000
omega____ theta____ kappa____ phi______ frames
    -      109.8067  -30.0000    0.0000 30

#__ type_ start__ end____ width___ exp.time_
  2 omega   38.00   64.00   1.0000    2.0000
omega____ theta____ kappa____ phi______ frames
    -      109.8067  -30.0000   60.0000 26

#__ type_ start__ end____ width___ exp.time_
  3 omega   38.00   89.00   1.0000    2.0000
omega____ theta____ kappa____ phi______ frames
    -      109.8067  -45.0000  120.0000 51

#__ type_ start__ end____ width___ exp.time_
  4 omega   36.00   71.00   1.0000    1.0000
omega____ theta____ kappa____ phi______ frames
    -       40.7547 -125.0000    0.0000 35

#__ type_ start__ end____ width___ exp.time_
  5 omega   25.00   50.00   1.0000    1.0000
omega____ theta____ kappa____ phi______ frames
    -       40.7547 -125.0000 -120.0000 25

#__ type_ start__ end____ width___ exp.time_
  6 omega   52.00   90.00   1.0000    2.0000
omega____ theta____ kappa____ phi______ frames
    -      109.8067  -30.0000 -120.0000 38

#__ type_ start__ end____ width___ exp.time_
  7 omega   82.00  178.00   1.0000    2.0000
omega____ theta____ kappa____ phi______ frames
    -      109.8067   30.0000 -180.0000 96

#__ type_ start__ end____ width___ exp.time_
  8 omega   84.00  175.00   1.0000    2.0000
omega____ theta____ kappa____ phi______ frames
    -      109.8067   45.0000 -120.0000 91

#__ type_ start__ end____ width___ exp.time_
  9 omega   42.00   88.00   1.0000    2.0000
omega____ theta____ kappa____ phi______ frames
    -      109.8067  -45.0000  -60.0000 46

#__ type_ start__ end____ width___ exp.time_
 10 omega   36.00   62.00   1.0000    2.0000
omega____ theta____ kappa____ phi______ frames
    -      109.8067  -30.0000  -60.0000 26

#__ type_ start__ end____ width___ exp.time_
 11 omega  -97.00   42.00   1.0000    1.0000
omega____ theta____ kappa____ phi______ frames
    -      -40.7547    0.0000   60.0000 139

#__ type_ start__ end____ width___ exp.time_
 12 omega -129.00 -103.00   1.0000    1.0000
omega____ theta____ kappa____ phi______ frames
    -      -40.7547    0.0000   60.0000 26
;
_diffrn_measurement_device 'four-circle diffractometer'
_diffrn_measurement_device_type 'SuperNova, Dual, Cu at zero, Atlas'
_diffrn_measurement_method '\w scans'
_diffrn_orient_matrix_UB_11 0.0074239000
_diffrn_orient_matrix_UB_12 0.0570944000
_diffrn_orient_matrix_UB_13 0.1006035000
_diffrn_orient_matrix_UB_21 0.2869762000
_diffrn_orient_matrix_UB_22 0.0059020000
_diffrn_orient_matrix_UB_23 0.0152135000
_diffrn_orient_matrix_UB_31 -0.0354339000
_diffrn_orient_matrix_UB_32 0.0601415000
_diffrn_orient_matrix_UB_33 -0.0969477000
_diffrn_radiation_monochromator mirror
_diffrn_radiation_probe x-ray
_diffrn_radiation_type CuK\a
_diffrn_radiation_wavelength 1.54184
_diffrn_reflns_av_R_equivalents 0.0172
_diffrn_reflns_av_unetI/netI 0.0186
_diffrn_reflns_Laue_measured_fraction_full 0.995
_diffrn_reflns_Laue_measured_fraction_max 0.995
_diffrn_reflns_limit_h_max 6
_diffrn_reflns_limit_h_min -6
_diffrn_reflns_limit_k_max 22
_diffrn_reflns_limit_k_min -11
_diffrn_reflns_limit_l_max 12
_diffrn_reflns_limit_l_min -13
_diffrn_reflns_number 3637
_diffrn_reflns_point_group_measured_fraction_full 0.995
_diffrn_reflns_point_group_measured_fraction_max 0.995
_diffrn_reflns_theta_full 66.599
_diffrn_reflns_theta_max 66.599
_diffrn_reflns_theta_min 4.688
_diffrn_source 'sealed X-ray tube'
_diffrn_source_type 'SuperNova (Cu) X-ray Source'
_exptl_absorpt_coefficient_mu 0.920
_exptl_absorpt_correction_T_max 1.00000
_exptl_absorpt_correction_T_min 0.79554
_exptl_absorpt_correction_type multi-scan
_exptl_absorpt_process_details
;
CrysAlisPro, Agilent Technologies,
Version 1.171.37.35 (release 13-08-2014 CrysAlis171 .NET)
(compiled Aug 13 2014,18:06:01)
Empirical absorption correction using spherical harmonics,
 implemented in SCALE3 ABSPACK scaling algorithm.
;
_exptl_crystal_density_diffrn 1.472
_exptl_crystal_F_000 512
_exptl_crystal_recrystallization_method 'Re-crystallisation from solvent: hexane and ethyl acetate'
_refine_diff_density_max 0.284
_refine_diff_density_min -0.219
_refine_diff_density_rms 0.046
_refine_ls_extinction_method none
_refine_ls_goodness_of_fit_ref 1.044
_refine_ls_hydrogen_treatment constr
_refine_ls_matrix_type full
_refine_ls_number_parameters 163
_refine_ls_number_reflns 1954
_refine_ls_number_restraints 0
_refine_ls_restrained_S_all 1.044
_refine_ls_R_factor_all 0.0407
_refine_ls_R_factor_gt 0.0394
_refine_ls_shift/su_max 0.001
_refine_ls_shift/su_mean 0.000
_refine_ls_structure_factor_coef Fsqd
_refine_ls_weighting_details 'w=1/[\s^2^(Fo^2^)+(0.0598P)^2^+0.4767P] where P=(Fo^2^+2Fc^2^)/3'
_refine_ls_weighting_scheme calc
_refine_ls_wR_factor_gt 0.1022
_refine_ls_wR_factor_ref 0.1032
_reflns_Friedel_coverage 0.000
_reflns_number_gt 1868
_reflns_number_total 1954
_reflns_threshold_expression 'I > 2\s(I)'
_cod_data_source_file c9sc00079h2.cif
_cod_data_source_block ll-20171112
_cod_database_code 1550531
_shelx_space_group_comment
;
The symmetry employed for this shelxl refinement is uniquely defined
by the following loop, which should always be used as a source of
symmetry information in preference to the above space-group names.
They are only intended as comments.
;
_reflns_odcompleteness_completeness 99.52
_reflns_odcompleteness_iscentric 1
_reflns_odcompleteness_theta 66.97
_olex2_refinement_description
;
1. Fixed Uiso
 At 1.2 times of:
  All C(H) groups, All C(H,H) groups, All N(H) groups
2.a Ternary CH refined with riding coordinates:
 C11(H11), C14(H14)
2.b Secondary CH2 refined with riding coordinates:
 C9(H9A,H9B), C10(H10A,H10B), C12(H12A,H12B)
2.c Aromatic/amide H refined with riding coordinates:
 N1(H1), C0AA(H0AA), C5(H5), C6(H6)
;
_shelx_shelxl_version_number 2016/4
_olex2_submission_special_instructions 'No special instructions were received'

loop_
_space_group_symop_operation_xyz
'x, y, z'
'-x, y+1/2, -z+1/2'
'-x, -y, -z'
'x, -y-1/2, z-1/2'

loop_
_atom_site_label
_atom_site_type_symbol
_atom_site_fract_x
_atom_site_fract_y
_atom_site_fract_z
_atom_site_U_iso_or_equiv
_atom_site_adp_type
_atom_site_occupancy
_atom_site_site_symmetry_order
_atom_site_calc_flag
_atom_site_refinement_flags_posn
F1 F 0.32978(19) 0.44495(5) 0.73738(9) 0.0367(3) Uani 1 1 d .
O1 O -0.1249(2) 0.13564(6) 0.38870(9) 0.0268(3) Uani 1 1 d .
O2 O -0.09494(18) 0.07108(5) 0.55837(9) 0.0217(3) Uani 1 1 d .
N1 N 0.1572(2) 0.29444(6) 0.72682(11) 0.0212(3) Uani 1 1 d .
H1 H 0.091291 0.315733 0.780638 0.025 Uiso 1 1 calc R
C0AA C 0.5682(3) 0.41440(8) 0.59028(14) 0.0290(4) Uani 1 1 d .
H0AA H 0.631133 0.461160 0.592070 0.035 Uiso 1 1 calc R
C2 C 0.4039(3) 0.39599(8) 0.66172(13) 0.0249(3) Uani 1 1 d .
C3 C 0.3105(3) 0.32604(7) 0.65996(12) 0.0204(3) Uani 1 1 d .
C4 C 0.3820(2) 0.27372(7) 0.58258(12) 0.0188(3) Uani 1 1 d .
C5 C 0.5502(3) 0.29244(8) 0.50834(13) 0.0234(3) Uani 1 1 d .
H5 H 0.598857 0.258639 0.456497 0.028 Uiso 1 1 calc R
C6 C 0.6414(3) 0.36218(8) 0.51414(14) 0.0283(4) Uani 1 1 d .
H6 H 0.754663 0.374883 0.466187 0.034 Uiso 1 1 calc R
C7 C 0.1254(2) 0.22288(7) 0.69388(12) 0.0188(3) Uani 1 1 d .
C8 C 0.2595(2) 0.20809(7) 0.60565(12) 0.0180(3) Uani 1 1 d .
C9 C -0.0452(3) 0.17670(8) 0.74967(13) 0.0228(3) Uani 1 1 d .
H9A H -0.209320 0.176507 0.695452 0.027 Uiso 1 1 calc R
H9B H -0.063849 0.198967 0.825574 0.027 Uiso 1 1 calc R
C10 C 0.0376(3) 0.09802(8) 0.77634(12) 0.0218(3) Uani 1 1 d .
H10A H 0.186228 0.097924 0.841467 0.026 Uiso 1 1 calc R
H10B H -0.093629 0.072966 0.806308 0.026 Uiso 1 1 calc R
C11 C 0.0954(3) 0.05522(7) 0.66941(13) 0.0208(3) Uani 1 1 d .
H11 H 0.091858 0.003508 0.687513 0.025 Uiso 1 1 calc R
C12 C 0.3427(3) 0.07352(7) 0.63301(13) 0.0223(3) Uani 1 1 d .
H12A H 0.469276 0.088167 0.703217 0.027 Uiso 1 1 calc R
H12B H 0.405073 0.032832 0.593690 0.027 Uiso 1 1 calc R
C13 C 0.0006(3) 0.11564(7) 0.48493(12) 0.0196(3) Uani 1 1 d .
C14 C 0.2688(2) 0.13605(7) 0.54419(12) 0.0192(3) Uani 1 1 d .
H14 H 0.375536 0.138001 0.484014 0.023 Uiso 1 1 calc R

loop_
_atom_site_aniso_label
_atom_site_aniso_U_11
_atom_site_aniso_U_22
_atom_site_aniso_U_33
_atom_site_aniso_U_23
_atom_site_aniso_U_13
_atom_site_aniso_U_12
F1 0.0517(6) 0.0179(5) 0.0408(6) -0.0100(4) 0.0107(4) -0.0026(4)
O1 0.0316(6) 0.0284(6) 0.0189(5) 0.0007(4) 0.0017(4) -0.0039(4)
O2 0.0234(5) 0.0211(5) 0.0200(5) -0.0008(4) 0.0034(4) -0.0053(4)
N1 0.0276(6) 0.0163(6) 0.0205(6) -0.0036(5) 0.0069(5) 0.0003(5)
C0AA 0.0370(8) 0.0178(7) 0.0285(8) 0.0045(6) -0.0017(6) -0.0082(6)
C2 0.0337(8) 0.0145(7) 0.0235(7) -0.0025(5) -0.0007(6) -0.0005(6)
C3 0.0240(7) 0.0160(7) 0.0189(7) 0.0011(5) -0.0006(5) -0.0009(5)
C4 0.0207(6) 0.0164(7) 0.0179(6) 0.0011(5) 0.0006(5) -0.0002(5)
C5 0.0266(7) 0.0225(7) 0.0211(7) 0.0011(5) 0.0047(6) -0.0018(6)
C6 0.0324(8) 0.0274(8) 0.0251(8) 0.0063(6) 0.0057(6) -0.0075(6)
C7 0.0211(6) 0.0152(6) 0.0190(7) -0.0012(5) 0.0018(5) -0.0004(5)
C8 0.0195(6) 0.0149(7) 0.0189(7) -0.0006(5) 0.0027(5) -0.0008(5)
C9 0.0257(7) 0.0202(7) 0.0243(7) -0.0022(6) 0.0094(6) -0.0016(6)
C10 0.0248(7) 0.0203(7) 0.0199(7) 0.0018(5) 0.0041(5) -0.0040(5)
C11 0.0250(7) 0.0147(6) 0.0216(7) 0.0025(5) 0.0026(5) -0.0012(5)
C12 0.0225(7) 0.0164(7) 0.0275(7) -0.0004(6) 0.0045(6) 0.0013(5)
C13 0.0262(7) 0.0153(7) 0.0189(7) -0.0041(5) 0.0082(5) -0.0010(5)
C14 0.0224(7) 0.0159(7) 0.0210(7) -0.0018(5) 0.0083(5) -0.0009(5)

loop_
_atom_type_symbol
_atom_type_description
_atom_type_scat_dispersion_real
_atom_type_scat_dispersion_imag
_atom_type_scat_source
C C 0.0181 0.0091 'International Tables Vol C Tables 4.2.6.8 and 6.1.1.4'
H H 0.0000 0.0000 'International Tables Vol C Tables 4.2.6.8 and 6.1.1.4'
F F 0.0727 0.0534 'International Tables Vol C Tables 4.2.6.8 and 6.1.1.4'
N N 0.0311 0.0180 'International Tables Vol C Tables 4.2.6.8 and 6.1.1.4'
O O 0.0492 0.0322 'International Tables Vol C Tables 4.2.6.8 and 6.1.1.4'

loop_
_geom_angle_atom_site_label_1
_geom_angle_atom_site_label_2
_geom_angle_atom_site_label_3
_geom_angle
C13 O2 C11 110.18(10)
C3 N1 H1 125.6
C3 N1 C7 108.78(11)
C7 N1 H1 125.6
C2 C0AA H0AA 120.3
C2 C0AA C6 119.40(13)
C6 C0AA H0AA 120.3
F1 C2 C0AA 121.16(13)
F1 C2 C3 118.29(13)
C0AA C2 C3 120.55(14)
N1 C3 C2 130.99(13)
N1 C3 C4 108.88(12)
C2 C3 C4 120.08(13)
C3 C4 C8 105.76(12)
C5 C4 C3 119.64(13)
C5 C4 C8 134.55(13)
C4 C5 H5 120.8
C6 C5 C4 118.45(14)
C6 C5 H5 120.8
C0AA C6 H6 119.1
C5 C6 C0AA 121.87(14)
C5 C6 H6 119.1
N1 C7 C9 119.52(12)
C8 C7 N1 109.20(12)
C8 C7 C9 131.21(13)
C4 C8 C14 127.24(12)
C7 C8 C4 107.37(12)
C7 C8 C14 125.38(12)
C7 C9 H9A 108.2
C7 C9 H9B 108.2
C7 C9 C10 116.16(11)
H9A C9 H9B 107.4
C10 C9 H9A 108.2
C10 C9 H9B 108.2
C9 C10 H10A 108.2
C9 C10 H10B 108.2
H10A C10 H10B 107.4
C11 C10 C9 116.16(11)
C11 C10 H10A 108.2
C11 C10 H10B 108.2
O2 C11 C10 109.63(11)
O2 C11 H11 109.2
O2 C11 C12 103.56(11)
C10 C11 H11 109.2
C10 C11 C12 115.78(12)
C12 C11 H11 109.2
C11 C12 H12A 111.3
C11 C12 H12B 111.3
H12A C12 H12B 109.2
C14 C12 C11 102.48(11)
C14 C12 H12A 111.3
C14 C12 H12B 111.3
O1 C13 O2 121.01(13)
O1 C13 C14 128.75(13)
O2 C13 C14 110.20(11)
C8 C14 C12 113.78(11)
C8 C14 C13 107.35(11)
C8 C14 H14 111.3
C12 C14 H14 111.3
C13 C14 C12 101.21(11)
C13 C14 H14 111.3

loop_
_geom_bond_atom_site_label_1
_geom_bond_atom_site_label_2
_geom_bond_distance
F1 C2 1.3599(17)
O1 C13 1.2079(18)
O2 C11 1.4728(17)
O2 C13 1.3456(17)
N1 H1 0.8600
N1 C3 1.3662(18)
N1 C7 1.3767(18)
C0AA H0AA 0.9300
C0AA C2 1.365(2)
C0AA C6 1.402(2)
C2 C3 1.391(2)
C3 C4 1.4093(19)
C4 C5 1.405(2)
C4 C8 1.4362(19)
C5 H5 0.9300
C5 C6 1.381(2)
C6 H6 0.9300
C7 C8 1.3753(19)
C7 C9 1.4944(19)
C8 C14 1.5074(18)
C9 H9A 0.9700
C9 H9B 0.9700
C9 C10 1.536(2)
C10 H10A 0.9700
C10 H10B 0.9700
C10 C11 1.5242(19)
C11 H11 0.9800
C11 C12 1.5267(19)
C12 H12A 0.9700
C12 H12B 0.9700
C12 C14 1.5252(19)
C13 C14 1.5208(19)
C14 H14 0.9800
